data_7005007
loop_
_publ_author_name
'Burrows, Andrew D.'
'Dodds, Deborah'
'Kirk, Andrew S.'
'Lowe, John P.'
'Mahon, Mary F.'
'Warren, John E.'
'Whittlesey, Michael K.'

_publ_section_title
;
 Substitution and derivatization reactions of a water soluble iron(II)
 complex containing a self-assembled tetradentate phosphine ligand.
;
_journal_issue 5
_journal_name_full 'Dalton transactions (Cambridge, England : 2003)'
_journal_page_first 570
_journal_page_last 580
_journal_paper_doi 10.1039/b614726g
_journal_year 2007
_chemical_formula_sum 'C12 H31.63 Fe N8 O6.81 P4'
_chemical_formula_weight 576.81
_chemical_name_systematic
;
?
;
_space_group_IT_number 15
_symmetry_cell_setting monoclinic
_symmetry_space_group_name_Hall '-C 2yc'
_symmetry_space_group_name_H-M 'C 1 2/c 1'
_atom_sites_solution_hydrogens geom
_atom_sites_solution_primary direct
_atom_sites_solution_secondary difmap
_audit_creation_method SHELXL-97
_cell_angle_alpha 90.00
_cell_angle_beta 93.686(1)
_cell_angle_gamma 90.00
_cell_formula_units_Z 16
_cell_length_a 33.1620(4)
_cell_length_b 9.6070(1)
_cell_length_c 27.8860(4)
_cell_measurement_reflns_used 67625
_cell_measurement_temperature 150(2)
_cell_measurement_theta_max 27.485
_cell_measurement_theta_min 2.910
_cell_volume 8865.75(19)
_computing_cell_refinement 'HKL Scalepack (Otwinowski & Minor 1997)'
_computing_data_reduction 'Denzo & Scalepack (Otwinowski & Minor, 1997)'
_computing_molecular_graphics 'ORTEX (P.McArdle, 1995)'
_computing_publication_material 'SHELXL-97/2 (Sheldrick,1997)'
_computing_structure_refinement 'SHELXL-97 (Sheldrick, 1997)'
_computing_structure_solution 'SHELXS-97 (Sheldrick, 1990)'
_diffrn_ambient_temperature 150(2)
_diffrn_measured_fraction_theta_full 0.982
_diffrn_measured_fraction_theta_max 0.982
_diffrn_measurement_device_type KappaCCD
_diffrn_measurement_method KappaCCD
_diffrn_radiation_monochromator graphite
_diffrn_radiation_source 'fine-focus sealed tube'
_diffrn_radiation_type MoK\a
_diffrn_radiation_wavelength 0.71073
_diffrn_reflns_av_R_equivalents 0.0442
_diffrn_reflns_av_sigmaI/netI 0.0398
_diffrn_reflns_limit_h_max 42
_diffrn_reflns_limit_h_min -42
_diffrn_reflns_limit_k_max 12
_diffrn_reflns_limit_k_min -12
_diffrn_reflns_limit_l_max 36
_diffrn_reflns_limit_l_min -36
_diffrn_reflns_number 54686
_diffrn_reflns_theta_full 27.47
_diffrn_reflns_theta_max 27.47
_diffrn_reflns_theta_min 3.64
_exptl_absorpt_coefficient_mu 1.023
_exptl_absorpt_correction_T_max 0.97
_exptl_absorpt_correction_T_min 0.75
_exptl_absorpt_correction_type multi-scan
_exptl_absorpt_process_details
;
?
;
_exptl_crystal_density_diffrn 1.29
_exptl_crystal_density_method 'not measured'
_exptl_crystal_description Plate
_exptl_crystal_F_000 4802
_exptl_crystal_size_max 0.30
_exptl_crystal_size_mid 0.25
_exptl_crystal_size_min 0.03
_refine_diff_density_max 1.232
_refine_diff_density_min -0.573
_refine_diff_density_rms 0.081
_refine_ls_extinction_method none
_refine_ls_goodness_of_fit_ref 1.077
_refine_ls_hydrogen_treatment mixed
_refine_ls_matrix_type full
_refine_ls_number_parameters 635
_refine_ls_number_reflns 9984
_refine_ls_number_restraints 4
_refine_ls_restrained_S_all 1.077
_refine_ls_R_factor_all 0.0510
_refine_ls_R_factor_gt 0.0398
_refine_ls_shift/su_max 0.002
_refine_ls_shift/su_mean 0.000
_refine_ls_structure_factor_coef Fsqd
_refine_ls_weighting_details 'calc w=1/[\s^2^(Fo^2^)+(0.0335P)^2^+27.3733P] where P=(Fo^2^+2Fc^2^)/3'
_refine_ls_weighting_scheme calc
_refine_ls_wR_factor_gt 0.0883
_refine_ls_wR_factor_ref 0.0925
_reflns_number_gt 8615
_reflns_number_total 9984
_reflns_threshold_expression >2sigma(I)
_cod_data_source_file b614726g.txt
_cod_data_source_block c:\word_f~1\papers\inorga~1\adbmkw\4_k05ak2\k05ak2
_cod_depositor_comments
;
The following automatic conversions were performed:
'_symmetry_cell_setting' value 'Monoclinic' changed to 'monoclinic'
according to '/home/saulius/struct/CIF-dictionaries/cif_core.dic'
dictionary named 'cif_core.dic' version 2.4.1 from
2010-06-29.

'_exptl_absorpt_correction_type' value 'Multi-Scan' changed
to 'multi-scan' according to
'/home/saulius/struct/CIF-dictionaries/cif_core.dic' dictionary named
'cif_core.dic' version 2.4.1 from 2010-06-29.

Automatic conversion script
Id: cif_fix_enum 1527 2010-12-29 10:47:43Z saulius 
;
_cod_original_sg_symbol_H-M C2/c
_cod_database_code 7005007

loop_
_symmetry_equiv_pos_as_xyz
'x, y, z'
'-x, y, -z+1/2'
'x+1/2, y+1/2, z'
'-x+1/2, y+1/2, -z+1/2'
'-x, -y, -z'
'x, -y, z-1/2'
'-x+1/2, -y+1/2, -z'
'x+1/2, -y+1/2, z-1/2'

loop_
_atom_site_label
_atom_site_type_symbol
_atom_site_fract_x
_atom_site_fract_y
_atom_site_fract_z
_atom_site_U_iso_or_equiv
_atom_site_adp_type
_atom_site_occupancy
_atom_site_symmetry_multiplicity
_atom_site_calc_flag
_atom_site_refinement_flags
_atom_site_disorder_assembly
_atom_site_disorder_group
Fe1 Fe 0.125208(9) 0.33814(3) 0.177818(11) 0.00984(8) Uani 1 1 d . . .
Fe2 Fe 0.122232(10) 0.99066(3) 0.429504(12) 0.01114(8) Uani 1 1 d . . .
P1 P 0.183338(18) 0.23285(6) 0.20036(2) 0.01188(13) Uani 1 1 d . . .
P2 P 0.144871(18) 0.53277(6) 0.21244(2) 0.01219(13) Uani 1 1 d . . .
P3 P 0.101489(18) 0.30528(6) 0.24787(2) 0.01174(13) Uani 1 1 d . . .
P4 P 0.066698(18) 0.43265(7) 0.14882(2) 0.01345(13) Uani 1 1 d . . .
P5 P 0.068301(19) 0.85563(7) 0.40765(2) 0.01405(13) Uani 1 1 d . A .
P6 P 0.10753(2) 0.99729(7) 0.50449(2) 0.01823(14) Uani 1 1 d . A .
P7 P 0.155987(19) 0.80803(7) 0.45605(2) 0.01423(13) Uani 1 1 d . A .
P8 P 0.176672(19) 1.12387(7) 0.44502(2) 0.01372(13) Uani 1 1 d . A .
O1 O 0.22034(5) -0.0198(2) 0.21083(7) 0.0238(4) Uani 1 1 d . . .
H1 H 0.2346 -0.0268 0.1871 0.036 Uiso 1 1 calc R . .
O2 O 0.23939(6) 0.41607(19) 0.17596(7) 0.0253(4) Uani 1 1 d . . .
H2 H 0.2631 0.4196 0.1885 0.038 Uiso 1 1 calc R . .
O3 O 0.14520(6) 0.7264(2) 0.14113(7) 0.0267(4) Uani 1 1 d . . .
H3 H 0.1296 0.7869 0.1514 0.040 Uiso 1 1 calc R . .
O4 O 0.06299(6) 0.1412(2) 0.30946(7) 0.0307(5) Uani 1 1 d . . .
H4 H 0.0811 0.1152 0.3299 0.046 Uiso 1 1 calc R . .
O5 O 0.03160(6) 0.5884(2) 0.07569(7) 0.0290(5) Uani 1 1 d . . .
H5 H 0.0278 0.6588 0.0927 0.043 Uiso 1 1 calc R . .
O6 O 0.01439(6) 0.2491(2) 0.17915(7) 0.0272(4) Uani 1 1 d . . .
H6 H -0.0100 0.2254 0.1773 0.041 Uiso 1 1 calc R . .
O7 O -0.01038(10) 0.8358(3) 0.38232(13) 0.0432(8) Uani 0.70 1 d P A 1
H7 H -0.0319 0.8728 0.3710 0.065 Uiso 0.70 1 calc PR A 1
O8 O 0.10425(6) 0.6459(2) 0.36031(7) 0.0266(4) Uani 1 1 d . A .
H8 H 0.0960 0.5735 0.3734 0.040 Uiso 1 1 calc R . .
O9 O 0.03369(10) 1.1047(4) 0.50639(14) 0.0462(9) Uani 0.70 1 d P A 1
H9 H 0.0316 1.1204 0.4767 0.069 Uiso 0.70 1 calc PR A 1
O10 O 0.21237(7) 0.6160(2) 0.44288(9) 0.0411(6) Uani 1 1 d . A .
H10 H 0.2254 0.5687 0.4238 0.062 Uiso 1 1 calc R . .
O11 O 0.14514(6) 1.3299(2) 0.49348(7) 0.0281(4) Uani 1 1 d . A .
H11 H 0.1217 1.3538 0.4835 0.042 Uiso 1 1 calc R . .
O12 O 0.24895(5) 1.20061(19) 0.41204(7) 0.0208(4) Uani 1 1 d . A .
H12 H 0.2685 1.1457 0.4170 0.031 Uiso 1 1 calc R . .
O30 O 0.01459(14) 0.5978(6) -0.02292(16) 0.0514(14) Uani 0.50 1 d P . .
O40 O 0.0000 0.8076(14) 0.2500 0.054(4) Uani 0.25 2 d SP . .
N1 N 0.18069(6) 0.3705(2) 0.28858(7) 0.0142(4) Uani 1 1 d . . .
N2 N 0.06327(6) 0.5667(2) 0.23750(8) 0.0171(4) Uani 1 1 d . . .
N3 N 0.10546(6) 0.1559(2) 0.14796(7) 0.0151(4) Uani 1 1 d . . .
N4 N 0.09438(6) 0.0435(2) 0.15634(7) 0.0156(4) Uani 1 1 d . . .
N5 N 0.08375(7) -0.0724(2) 0.16217(10) 0.0297(6) Uani 1 1 d . . .
N6 N 0.14877(6) 0.3750(2) 0.11369(7) 0.0161(4) Uani 1 1 d . . .
N7 N 0.16877(6) 0.4503(2) 0.09213(7) 0.0152(4) Uani 1 1 d . . .
N8 N 0.18879(7) 0.5181(3) 0.06733(8) 0.0250(5) Uani 1 1 d . . .
N9 N 0.08418(7) 0.7128(2) 0.49383(8) 0.0198(5) Uani 1 1 d . A .
N10 N 0.19091(7) 0.9799(2) 0.53161(8) 0.0234(5) Uani 1 1 d . A .
N11 N 0.13475(7) 0.9902(2) 0.35838(8) 0.0207(5) Uani 1 1 d . . .
N12 N 0.15460(7) 0.9272(2) 0.33222(8) 0.0206(5) Uani 1 1 d . . .
N13 N 0.17387(8) 0.8699(3) 0.30406(9) 0.0323(6) Uani 1 1 d . . .
N14 N 0.08792(7) 1.1597(2) 0.41074(10) 0.0289(6) Uani 1 1 d . . .
N15 N 0.08299(6) 1.2789(2) 0.40679(8) 0.0185(5) Uani 1 1 d . . .
N16 N 0.07599(8) 1.3990(3) 0.40134(11) 0.0352(6) Uani 1 1 d . . .
C1 C 0.18258(7) 0.0411(3) 0.19601(9) 0.0167(5) Uani 1 1 d . . .
H1A H 0.1616 0.0042 0.2162 0.020 Uiso 1 1 calc R . .
H1B H 0.1752 0.0140 0.1623 0.020 Uiso 1 1 calc R . .
C2 C 0.22836(7) 0.2752(3) 0.16727(9) 0.0181(5) Uani 1 1 d . . .
H2A H 0.2510 0.2133 0.1780 0.022 Uiso 1 1 calc R . .
H2B H 0.2223 0.2603 0.1324 0.022 Uiso 1 1 calc R . .
C3 C 0.20258(7) 0.2623(3) 0.26335(9) 0.0149(5) Uani 1 1 d . . .
H3A H 0.2009 0.1738 0.2813 0.018 Uiso 1 1 calc R . .
H3B H 0.2314 0.2889 0.2636 0.018 Uiso 1 1 calc R . .
C4 C 0.17025(8) 0.6724(3) 0.18014(9) 0.0184(5) Uani 1 1 d . . .
H4A H 0.1777 0.7487 0.2029 0.022 Uiso 1 1 calc R . .
H4B H 0.1954 0.6352 0.1678 0.022 Uiso 1 1 calc R . .
C5 C 0.18168(7) 0.5078(3) 0.26543(9) 0.0154(5) Uani 1 1 d . . .
H5A H 0.2093 0.5237 0.2550 0.018 Uiso 1 1 calc R . .
H5B H 0.1764 0.5796 0.2897 0.018 Uiso 1 1 calc R . .
C6 C 0.13992(7) 0.3282(3) 0.29997(8) 0.0157(5) Uani 1 1 d . . .
H6A H 0.1294 0.3986 0.3219 0.019 Uiso 1 1 calc R . .
H6B H 0.1421 0.2391 0.3178 0.019 Uiso 1 1 calc R . .
C7 C 0.10312(7) 0.6317(3) 0.23988(9) 0.0162(5) Uani 1 1 d . . .
H7C H 0.1114 0.6489 0.2741 0.019 Uiso 1 1 calc R . .
H7D H 0.1006 0.7236 0.2239 0.019 Uiso 1 1 calc R . .
C8 C 0.04421(8) 0.5616(3) 0.18876(9) 0.0191(5) Uani 1 1 d . . .
H8A H 0.0460 0.6551 0.1741 0.023 Uiso 1 1 calc R . .
H8B H 0.0152 0.5396 0.1907 0.023 Uiso 1 1 calc R . .
C9 C 0.06197(7) 0.4338(3) 0.26308(9) 0.0167(5) Uani 1 1 d . . .
H9A H 0.0351 0.3911 0.2560 0.020 Uiso 1 1 calc R . .
H9B H 0.0649 0.4524 0.2981 0.020 Uiso 1 1 calc R . .
C10 C 0.07820(8) 0.1382(3) 0.26295(9) 0.0175(5) Uani 1 1 d . . .
H10A H 0.0558 0.1171 0.2388 0.021 Uiso 1 1 calc R . .
H10B H 0.0985 0.0631 0.2617 0.021 Uiso 1 1 calc R . .
C11 C 0.06900(8) 0.5248(3) 0.09106(9) 0.0191(5) Uani 1 1 d . . .
H11A H 0.0902 0.5972 0.0943 0.023 Uiso 1 1 calc R . .
H11B H 0.0767 0.4579 0.0662 0.023 Uiso 1 1 calc R . .
C12 C 0.02389(8) 0.3143(3) 0.13544(9) 0.0190(5) Uani 1 1 d . . .
H12A H 0.0003 0.3670 0.1217 0.023 Uiso 1 1 calc R . .
H12B H 0.0312 0.2432 0.1118 0.023 Uiso 1 1 calc R . .
C13 C 0.01960(8) 0.9403(3) 0.39110(12) 0.0281(6) Uani 1 1 d . . .
H13A H 0.0120 1.0020 0.4175 0.034 Uiso 1 1 calc R A 1
H13B H 0.0219 0.9977 0.3619 0.034 Uiso 1 1 calc R A 1
C14 C 0.07205(8) 0.7431(3) 0.35407(9) 0.0212(6) Uani 1 1 d . . .
H14A H 0.0463 0.6922 0.3478 0.025 Uiso 1 1 calc R A .
H14B H 0.0763 0.8022 0.3257 0.025 Uiso 1 1 calc R . .
C15 C 0.05429(8) 0.7290(3) 0.45345(9) 0.0194(5) Uani 1 1 d . . .
H15A H 0.0284 0.7585 0.4660 0.023 Uiso 1 1 calc R A .
H15B H 0.0498 0.6373 0.4378 0.023 Uiso 1 1 calc R . .
C16 C 0.08547(8) 0.8309(3) 0.52646(9) 0.0221(6) Uani 1 1 d . . .
H16A H 0.1012 0.8032 0.5563 0.026 Uiso 1 1 calc R A .
H16B H 0.0575 0.8504 0.5351 0.026 Uiso 1 1 calc R . .
C17 C 0.07211(11) 1.1274(4) 0.52334(14) 0.0424(9) Uani 1 1 d . . .
H17A H 0.0731 1.1292 0.5589 0.051 Uiso 1 1 calc R A 1
H17B H 0.0808 1.2200 0.5123 0.051 Uiso 1 1 calc R A 1
C18 C 0.12371(8) 0.6670(3) 0.47940(9) 0.0196(5) Uani 1 1 d . . .
H18A H 0.1195 0.5948 0.4542 0.024 Uiso 1 1 calc R A .
H18B H 0.1385 0.6231 0.5074 0.024 Uiso 1 1 calc R . .
C19 C 0.19022(8) 0.7202(3) 0.41701(10) 0.0246(6) Uani 1 1 d . . .
H19A H 0.1744 0.6776 0.3894 0.030 Uiso 1 1 calc R A .
H19B H 0.2091 0.7889 0.4043 0.030 Uiso 1 1 calc R . .
C20 C 0.19088(9) 0.8404(3) 0.51108(10) 0.0264(6) Uani 1 1 d . . .
H20A H 0.1838 0.7738 0.5363 0.032 Uiso 1 1 calc R A .
H20B H 0.2188 0.8186 0.5028 0.032 Uiso 1 1 calc R . .
C21 C 0.15184(9) 1.0219(3) 0.54858(10) 0.0296(7) Uani 1 1 d . . .
H21A H 0.1534 1.1214 0.5577 0.035 Uiso 1 1 calc R A .
H21B H 0.1470 0.9681 0.5780 0.035 Uiso 1 1 calc R . .
C22 C 0.20848(8) 1.0816(3) 0.50019(9) 0.0192(5) Uani 1 1 d . . .
H22A H 0.2348 1.0456 0.4907 0.023 Uiso 1 1 calc R A .
H22B H 0.2138 1.1685 0.5186 0.023 Uiso 1 1 calc R . .
C23 C 0.16936(8) 1.3123(3) 0.45386(10) 0.0199(5) Uani 1 1 d . . .
H23A H 0.1958 1.3588 0.4603 0.024 Uiso 1 1 calc R A .
H23B H 0.1558 1.3541 0.4246 0.024 Uiso 1 1 calc R . .
C24 C 0.21340(7) 1.1233(3) 0.39812(9) 0.0194(5) Uani 1 1 d . . .
H24A H 0.2210 1.0260 0.3912 0.023 Uiso 1 1 calc R A .
H24B H 0.2006 1.1636 0.3682 0.023 Uiso 1 1 calc R . .
O7A O 0.0047(2) 1.0262(7) 0.4258(4) 0.047(2) Uani 0.30 1 d P A 2
H7A H -0.0095 0.9792 0.4437 0.070 Uiso 0.30 1 calc PR A 2
O9A O 0.0588(4) 1.1330(15) 0.5618(5) 0.088(4) Uani 0.30 1 d P A 2
H9C H 0.0778 1.1354 0.5832 0.132 Uiso 0.30 1 calc PR A 2
O20A O 0.26395(11) -0.0553(3) 0.13497(12) 0.0232(7) Uani 0.60 1 d PD B 1
O20B O 0.24296(16) -0.0274(6) 0.11230(18) 0.0272(12) Uani 0.40 1 d PD C 2
H20C H 0.2868(9) -0.084(6) 0.1506(18) 0.036(16) Uiso 0.60 1 d PD . .
H20D H 0.225(2) 0.005(9) 0.090(2) 0.04(3) Uiso 0.40 1 d PD . .
H20E H 0.2511(10) -0.1155(13) 0.1155(12) 0.074(15) Uiso 1 1 d D . .

loop_
_atom_site_aniso_label
_atom_site_aniso_U_11
_atom_site_aniso_U_22
_atom_site_aniso_U_33
_atom_site_aniso_U_23
_atom_site_aniso_U_13
_atom_site_aniso_U_12
Fe1 0.01048(16) 0.00986(16) 0.00913(16) 0.00014(13) 0.00026(12) 0.00047(12)
Fe2 0.01273(17) 0.00961(17) 0.01101(17) 0.00024(13) 0.00021(13) 0.00020(13)
P1 0.0109(3) 0.0120(3) 0.0127(3) 0.0000(2) 0.0001(2) 0.0009(2)
P2 0.0139(3) 0.0100(3) 0.0126(3) -0.0003(2) 0.0003(2) 0.0000(2)
P3 0.0119(3) 0.0135(3) 0.0099(3) 0.0004(2) 0.0011(2) 0.0002(2)
P4 0.0131(3) 0.0134(3) 0.0135(3) 0.0010(2) -0.0019(2) 0.0020(2)
P5 0.0134(3) 0.0136(3) 0.0150(3) 0.0002(2) -0.0004(2) -0.0008(2)
P6 0.0230(3) 0.0177(3) 0.0148(3) -0.0043(3) 0.0069(3) -0.0029(3)
P7 0.0158(3) 0.0120(3) 0.0145(3) 0.0005(2) -0.0017(2) 0.0013(2)
P8 0.0152(3) 0.0126(3) 0.0132(3) -0.0009(2) -0.0004(2) -0.0017(2)
O1 0.0170(9) 0.0197(10) 0.0338(11) 0.0012(9) -0.0054(8) 0.0071(8)
O2 0.0200(9) 0.0210(10) 0.0351(11) 0.0065(9) 0.0038(8) -0.0032(8)
O3 0.0387(12) 0.0199(10) 0.0213(10) 0.0048(8) 0.0010(9) 0.0044(9)
O4 0.0298(11) 0.0391(12) 0.0235(10) 0.0065(9) 0.0040(9) 0.0016(9)
O5 0.0344(11) 0.0280(11) 0.0236(11) 0.0049(9) -0.0052(9) 0.0164(9)
O6 0.0239(10) 0.0348(12) 0.0229(10) 0.0020(9) 0.0024(8) -0.0103(9)
O7 0.0337(18) 0.0394(19) 0.055(2) 0.0083(17) -0.0064(16) -0.0005(15)
O8 0.0309(11) 0.0231(10) 0.0259(11) -0.0049(9) 0.0027(8) 0.0014(8)
O9 0.0333(18) 0.050(2) 0.057(2) -0.0099(19) 0.0149(16) 0.0101(16)
O10 0.0458(14) 0.0342(13) 0.0432(14) 0.0011(11) 0.0019(11) 0.0116(11)
O11 0.0284(11) 0.0251(11) 0.0313(11) -0.0073(9) 0.0060(9) 0.0027(9)
O12 0.0124(8) 0.0194(9) 0.0305(11) 0.0014(8) -0.0003(8) -0.0011(7)
O30 0.040(3) 0.094(4) 0.020(2) -0.002(2) 0.002(2) 0.030(3)
O40 0.057(9) 0.030(7) 0.078(11) 0.000 0.031(8) 0.000
N1 0.0130(10) 0.0152(10) 0.0142(10) -0.0014(8) -0.0010(8) -0.0007(8)
N2 0.0160(10) 0.0180(11) 0.0173(11) -0.0018(9) 0.0007(8) 0.0029(9)
N3 0.0167(10) 0.0121(10) 0.0162(10) -0.0009(8) -0.0017(8) -0.0012(8)
N4 0.0129(10) 0.0163(11) 0.0172(11) -0.0016(9) -0.0008(8) 0.0006(8)
N5 0.0271(13) 0.0155(12) 0.0462(16) 0.0040(11) -0.0001(11) -0.0031(10)
N6 0.0172(10) 0.0189(11) 0.0126(10) 0.0019(8) 0.0041(8) -0.0019(9)
N7 0.0178(10) 0.0168(11) 0.0105(10) -0.0021(8) -0.0023(8) -0.0003(9)
N8 0.0285(12) 0.0294(13) 0.0169(11) 0.0029(10) 0.0008(9) -0.0125(10)
N9 0.0242(11) 0.0183(11) 0.0169(11) 0.0017(9) 0.0009(9) -0.0058(9)
N10 0.0303(13) 0.0228(12) 0.0163(11) 0.0019(9) -0.0048(9) -0.0081(10)
N11 0.0258(12) 0.0273(12) 0.0093(10) 0.0000(9) 0.0040(9) -0.0077(10)
N12 0.0228(11) 0.0265(12) 0.0123(10) 0.0032(9) -0.0007(9) -0.0096(10)
N13 0.0307(14) 0.0397(15) 0.0269(13) -0.0030(12) 0.0049(11) -0.0019(12)
N14 0.0269(13) 0.0144(12) 0.0439(15) 0.0023(11) -0.0095(11) 0.0014(10)
N15 0.0153(10) 0.0179(12) 0.0223(11) 0.0006(9) 0.0009(8) 0.0010(9)
N16 0.0301(14) 0.0146(12) 0.0593(19) 0.0003(12) -0.0084(13) 0.0017(10)
C1 0.0147(12) 0.0138(12) 0.0212(13) -0.0018(10) -0.0024(10) 0.0028(10)
C2 0.0129(11) 0.0212(13) 0.0206(13) 0.0019(11) 0.0039(10) 0.0000(10)
C3 0.0155(12) 0.0151(12) 0.0136(11) 0.0000(10) -0.0021(9) 0.0017(10)
C4 0.0203(13) 0.0141(12) 0.0209(13) 0.0014(10) 0.0021(10) -0.0018(10)
C5 0.0160(12) 0.0145(12) 0.0152(12) -0.0014(10) -0.0022(9) -0.0013(10)
C6 0.0158(12) 0.0216(13) 0.0095(11) -0.0003(10) -0.0007(9) -0.0021(10)
C7 0.0185(12) 0.0133(12) 0.0170(12) -0.0035(10) 0.0023(10) 0.0023(10)
C8 0.0198(13) 0.0180(13) 0.0192(13) -0.0016(10) -0.0012(10) 0.0061(10)
C9 0.0157(12) 0.0200(13) 0.0145(12) -0.0017(10) 0.0027(9) 0.0022(10)
C10 0.0206(12) 0.0176(13) 0.0145(12) 0.0026(10) 0.0020(10) -0.0038(10)
C11 0.0214(13) 0.0187(13) 0.0167(13) 0.0040(10) -0.0034(10) 0.0018(10)
C12 0.0168(12) 0.0215(13) 0.0182(13) 0.0000(10) -0.0022(10) -0.0010(10)
C13 0.0154(13) 0.0236(15) 0.0447(18) 0.0062(13) -0.0030(12) 0.0001(11)
C14 0.0263(14) 0.0187(13) 0.0179(13) -0.0028(10) -0.0034(11) -0.0044(11)
C15 0.0208(13) 0.0187(13) 0.0188(13) 0.0011(10) 0.0016(10) -0.0055(10)
C16 0.0273(14) 0.0243(14) 0.0151(12) 0.0016(11) 0.0053(10) -0.0068(11)
C17 0.049(2) 0.0306(18) 0.052(2) -0.0118(16) 0.0346(18) -0.0017(15)
C18 0.0252(13) 0.0141(12) 0.0190(13) 0.0054(10) -0.0033(10) -0.0011(10)
C19 0.0249(14) 0.0200(14) 0.0292(15) -0.0005(12) 0.0048(12) 0.0041(11)
C20 0.0317(15) 0.0187(14) 0.0269(15) 0.0058(11) -0.0134(12) -0.0026(12)
C21 0.0389(17) 0.0386(17) 0.0115(13) -0.0056(12) 0.0030(12) -0.0130(14)
C22 0.0222(13) 0.0201(13) 0.0147(12) 0.0005(10) -0.0038(10) -0.0041(11)
C23 0.0210(13) 0.0156(13) 0.0231(14) -0.0009(10) 0.0009(10) -0.0018(10)
C24 0.0167(12) 0.0223(14) 0.0193(13) -0.0023(11) 0.0012(10) -0.0034(10)
O7A 0.025(4) 0.018(4) 0.100(7) 0.010(4) 0.024(4) 0.009(3)
O9A 0.083(8) 0.102(10) 0.080(8) -0.024(8) 0.012(7) -0.022(7)
O20A 0.0251(18) 0.0219(17) 0.0225(18) -0.0003(14) 0.0006(15) -0.0006(15)
O20B 0.031(3) 0.033(3) 0.017(3) -0.006(2) -0.007(2) 0.017(2)

loop_
_atom_type_symbol
_atom_type_description
_atom_type_scat_dispersion_real
_atom_type_scat_dispersion_imag
_atom_type_scat_source
C C 0.0033 0.0016 'International Tables Vol C Tables 4.2.6.8 and 6.1.1.4'
H H 0.0000 0.0000 'International Tables Vol C Tables 4.2.6.8 and 6.1.1.4'
N N 0.0061 0.0033 'International Tables Vol C Tables 4.2.6.8 and 6.1.1.4'
O O 0.0106 0.0060 'International Tables Vol C Tables 4.2.6.8 and 6.1.1.4'
P P 0.1023 0.0942 'International Tables Vol C Tables 4.2.6.8 and 6.1.1.4'
Fe Fe 0.3463 0.8444 'International Tables Vol C Tables 4.2.6.8 and 6.1.1.4'

loop_
_geom_angle_atom_site_label_1
_geom_angle_atom_site_label_2
_geom_angle_atom_site_label_3
_geom_angle
_geom_angle_site_symmetry_1
_geom_angle_site_symmetry_3
_geom_angle_publ_flag
N6 Fe1 N3 85.48(8) . . ?
N6 Fe1 P3 177.68(6) . . ?
N3 Fe1 P3 96.75(6) . . ?
N6 Fe1 P2 96.86(6) . . ?
N3 Fe1 P2 177.61(6) . . ?
P3 Fe1 P2 80.92(3) . . ?
N6 Fe1 P1 87.29(6) . . ?
N3 Fe1 P1 88.55(6) . . ?
P3 Fe1 P1 92.11(2) . . ?
P2 Fe1 P1 92.04(3) . . ?
N6 Fe1 P4 89.14(6) . . ?
N3 Fe1 P4 87.27(6) . . ?
P3 Fe1 P4 91.61(3) . . ?
P2 Fe1 P4 92.26(3) . . ?
P1 Fe1 P4 174.71(3) . . ?
N14 Fe2 N11 84.12(10) . . ?
N14 Fe2 P6 93.88(8) . . ?
N11 Fe2 P6 178.00(7) . . ?
N14 Fe2 P7 174.44(8) . . ?
N11 Fe2 P7 101.23(7) . . ?
P6 Fe2 P7 80.77(3) . . ?
N14 Fe2 P8 91.39(7) . . ?
N11 Fe2 P8 88.70(6) . . ?
P6 Fe2 P8 91.45(3) . . ?
P7 Fe2 P8 90.25(3) . . ?
N14 Fe2 P5 88.23(7) . . ?
N11 Fe2 P5 86.78(6) . . ?
P6 Fe2 P5 93.07(3) . . ?
P7 Fe2 P5 90.56(3) . . ?
P8 Fe2 P5 175.48(3) . . ?
C1 P1 C2 101.22(12) . . ?
C1 P1 C3 102.56(11) . . ?
C2 P1 C3 101.52(12) . . ?
C1 P1 Fe1 115.21(8) . . ?
C2 P1 Fe1 118.04(9) . . ?
C3 P1 Fe1 115.89(8) . . ?
C4 P2 C5 100.58(11) . . ?
C4 P2 C7 101.62(12) . . ?
C5 P2 C7 101.73(11) . . ?
C4 P2 Fe1 122.55(9) . . ?
C5 P2 Fe1 113.59(8) . . ?
C7 P2 Fe1 113.93(8) . . ?
C10 P3 C9 102.32(12) . . ?
C10 P3 C6 101.47(11) . . ?
C9 P3 C6 101.38(11) . . ?
C10 P3 Fe1 120.85(8) . . ?
C9 P3 Fe1 114.04(8) . . ?
C6 P3 Fe1 114.20(8) . . ?
C12 P4 C11 101.21(12) . . ?
C12 P4 C8 101.56(12) . . ?
C11 P4 C8 104.16(12) . . ?
C12 P4 Fe1 117.45(9) . . ?
C11 P4 Fe1 115.18(9) . . ?
C8 P4 Fe1 115.18(8) . . ?
C13 P5 C15 102.07(13) . . ?
C13 P5 C14 99.14(14) . . ?
C15 P5 C14 101.91(12) . . ?
C13 P5 Fe2 118.69(10) . . ?
C15 P5 Fe2 114.95(8) . . ?
C14 P5 Fe2 117.30(9) . . ?
C17 P6 C21 102.60(16) . . ?
C17 P6 C16 102.62(14) . . ?
C21 P6 C16 101.50(13) . . ?
C17 P6 Fe2 119.14(13) . . ?
C21 P6 Fe2 114.84(9) . . ?
C16 P6 Fe2 113.86(9) . . ?
C19 P7 C18 105.31(13) . . ?
C19 P7 C20 100.86(14) . . ?
C18 P7 C20 99.85(12) . . ?
C19 P7 Fe2 119.54(9) . . ?
C18 P7 Fe2 114.06(8) . . ?
C20 P7 Fe2 114.66(9) . . ?
C24 P8 C23 101.31(12) . . ?
C24 P8 C22 102.80(12) . . ?
C23 P8 C22 100.18(12) . . ?
C24 P8 Fe2 115.07(8) . . ?
C23 P8 Fe2 118.47(9) . . ?
C22 P8 Fe2 116.44(9) . . ?
C6 N1 C5 113.01(19) . . ?
C6 N1 C3 113.45(19) . . ?
C5 N1 C3 113.44(19) . . ?
C7 N2 C8 113.1(2) . . ?
C7 N2 C9 113.95(19) . . ?
C8 N2 C9 113.5(2) . . ?
N4 N3 Fe1 144.32(18) . . ?
N3 N4 N5 176.1(3) . . ?
N7 N6 Fe1 145.30(18) . . ?
N6 N7 N8 174.4(3) . . ?
C16 N9 C15 113.0(2) . . ?
C16 N9 C18 114.6(2) . . ?
C15 N9 C18 113.3(2) . . ?
C20 N10 C22 111.7(2) . . ?
C20 N10 C21 113.7(2) . . ?
C22 N10 C21 113.9(2) . . ?
N12 N11 Fe2 138.9(2) . . ?
N13 N12 N11 176.2(3) . . ?
N15 N14 Fe2 152.4(2) . . ?
N14 N15 N16 176.3(3) . . ?
O1 C1 P1 112.59(17) . . ?
O2 C2 P1 109.38(17) . . ?
N1 C3 P1 114.27(16) . . ?
O3 C4 P2 112.06(17) . . ?
N1 C5 P2 115.49(16) . . ?
N1 C6 P3 116.95(16) . . ?
N2 C7 P2 116.93(17) . . ?
N2 C8 P4 114.46(17) . . ?
N2 C9 P3 114.98(17) . . ?
O4 C10 P3 111.68(18) . . ?
O5 C11 P4 112.65(18) . . ?
O6 C12 P4 107.99(16) . . ?
O7A C13 O7 105.3(4) . . ?
O7A C13 P5 115.7(4) . . ?
O7 C13 P5 108.9(2) . . ?
O8 C14 P5 111.91(17) . . ?
N9 C15 P5 114.56(17) . . ?
N9 C16 P6 117.17(18) . . ?
O9A C17 O9 85.7(6) . . ?
O9A C17 P6 125.3(8) . . ?
O9 C17 P6 113.7(3) . . ?
N9 C18 P7 114.89(17) . . ?
O10 C19 P7 110.2(2) . . ?
N10 C20 P7 117.12(18) . . ?
N10 C21 P6 115.28(18) . . ?
N10 C22 P8 114.67(17) . . ?
O11 C23 P8 107.85(17) . . ?
O12 C24 P8 112.19(17) . . ?

loop_
_geom_bond_atom_site_label_1
_geom_bond_atom_site_label_2
_geom_bond_distance
_geom_bond_site_symmetry_2
_geom_bond_publ_flag
Fe1 N6 2.028(2) . ?
Fe1 N3 2.029(2) . ?
Fe1 P3 2.1753(7) . ?
Fe1 P2 2.1846(7) . ?
Fe1 P1 2.2313(7) . ?
Fe1 P4 2.2453(7) . ?
Fe2 N14 2.032(2) . ?
Fe2 N11 2.052(2) . ?
Fe2 P6 2.1783(7) . ?
Fe2 P7 2.1847(7) . ?
Fe2 P8 2.2324(7) . ?
Fe2 P5 2.2611(7) . ?
P1 C1 1.846(3) . ?
P1 C2 1.850(3) . ?
P1 C3 1.852(2) . ?
P2 C4 1.848(3) . ?
P2 C5 1.871(2) . ?
P2 C7 1.882(2) . ?
P3 C10 1.841(3) . ?
P3 C9 1.869(2) . ?
P3 C6 1.883(2) . ?
P4 C12 1.838(3) . ?
P4 C11 1.844(3) . ?
P4 C8 1.854(3) . ?
P5 C13 1.841(3) . ?
P5 C15 1.845(3) . ?
P5 C14 1.855(3) . ?
P6 C17 1.816(3) . ?
P6 C21 1.869(3) . ?
P6 C16 1.877(3) . ?
P7 C19 1.829(3) . ?
P7 C18 1.869(3) . ?
P7 C20 1.887(3) . ?
P8 C24 1.844(3) . ?
P8 C23 1.845(3) . ?
P8 C22 1.854(3) . ?
O1 C1 1.420(3) . ?
O2 C2 1.419(3) . ?
O3 C4 1.424(3) . ?
O4 C10 1.422(3) . ?
O5 C11 1.424(3) . ?
O6 C12 1.424(3) . ?
O7 C13 1.423(4) . ?
O8 C14 1.421(3) . ?
O9 C17 1.348(5) . ?
O10 C19 1.412(3) . ?
O11 C23 1.417(3) . ?
O12 C24 1.426(3) . ?
N1 C6 1.466(3) . ?
N1 C5 1.470(3) . ?
N1 C3 1.472(3) . ?
N2 C7 1.459(3) . ?
N2 C8 1.462(3) . ?
N2 C9 1.465(3) . ?
N3 N4 1.169(3) . ?
N4 N5 1.182(3) . ?
N6 N7 1.173(3) . ?
N7 N8 1.185(3) . ?
N9 C16 1.454(3) . ?
N9 C15 1.460(3) . ?
N9 C18 1.463(3) . ?
N10 C20 1.457(4) . ?
N10 C22 1.459(3) . ?
N10 C21 1.464(4) . ?
N11 N12 1.180(3) . ?
N12 N13 1.180(3) . ?
N14 N15 1.161(3) . ?
N15 N16 1.185(3) . ?
C13 O7A 1.386(9) . ?
C17 O9A 1.189(12) . ?
